data_4102277
loop_
_publ_author_name
'Fu Chen'
'Guibin Ma'
'Guy M. Bernard'
'Ronald G. Cavell'
'Robert McDonald'
'Michael J. Ferguson'
'Roderick E. Wasylishen'

_publ_contact_author_address
; Department of Chemistry
  University of Alberta
  Edmonton, Alberta T6G 2G2
  Canada
;
_publ_contact_author_email Roderick.Wasylishen@ualberta.ca
_publ_contact_author_fax 1(780)4928231
_publ_contact_author_name 'Dr. Roderick E. Wasylishen'
_publ_contact_author_phone 1(780)4924336
_publ_section_title
;
 Solid-State 115In and 31P NMR Studies of Triarylphosphine Indium
 Trihalide Adducts
;
_journal_name_full 'Journal of the American Chemical Society'
_journal_page_first 5479
_journal_page_last 5493
_journal_paper_doi 10.1021/ja100625p
_journal_volume 132
_journal_year 2010
_chemical_formula_sum 'C21 H21 Br3 In O3 P'
_chemical_formula_weight 706.90
_space_group_IT_number 147
_symmetry_cell_setting trigonal
_symmetry_space_group_name_Hall '-P 3'
_symmetry_space_group_name_H-M 'P -3'
_atom_sites_solution_hydrogens geom
_atom_sites_solution_primary direct
_atom_sites_solution_secondary difmap
_audit_creation_method 'manual editing of SHELXL template'
_cell_angle_alpha 90.00
_cell_angle_beta 90.00
_cell_angle_gamma 120.00
_cell_formula_units_Z 2
_cell_length_a 12.8528(14)
_cell_length_b 12.8528(14)
_cell_length_c 8.5383(18)
_cell_measurement_reflns_used 6334
_cell_measurement_temperature 193(2)
_cell_measurement_theta_max 27.44
_cell_measurement_theta_min 2.39
_cell_volume 1221.5(3)
_computing_cell_refinement 'Bruker SAINT (Bruker, 1997)'
_computing_data_collection 'Bruker SMART (Bruker, 1997)'
_computing_data_reduction 'Bruker SAINT (Bruker, 1997)'
_computing_molecular_graphics 'Bruker SHELXTL (Bruker, 1997)'
_computing_publication_material 'Bruker SHELXTL (Bruker, 1997)'
_computing_structure_refinement 'SHELXL-97 (Sheldrick, 1997)'
_computing_structure_solution 'SHELXS-97 (Sheldrick, 1990)'
_diffrn_ambient_temperature 193(2)
_diffrn_detector_area_resol_mean 8.192
_diffrn_measured_fraction_theta_full 0.998
_diffrn_measured_fraction_theta_max 0.998
_diffrn_measurement_device_type 'Bruker PLATFORM diffractometer/SMART 1000 CCD area detector'
_diffrn_measurement_method '\w scans'
_diffrn_radiation_monochromator graphite
_diffrn_radiation_source 'fine-focus sealed tube'
_diffrn_radiation_type MoK\a
_diffrn_radiation_wavelength 0.71073
_diffrn_reflns_av_R_equivalents 0.0599
_diffrn_reflns_av_sigmaI/netI 0.0369
_diffrn_reflns_limit_h_max 16
_diffrn_reflns_limit_h_min -16
_diffrn_reflns_limit_k_max 16
_diffrn_reflns_limit_k_min -16
_diffrn_reflns_limit_l_max 11
_diffrn_reflns_limit_l_min -11
_diffrn_reflns_number 9436
_diffrn_reflns_theta_full 27.48
_diffrn_reflns_theta_max 27.48
_diffrn_reflns_theta_min 1.83
_diffrn_standards_decay_% 0
_diffrn_standards_interval_time 0
_diffrn_standards_number 0
_exptl_absorpt_coefficient_mu 5.959
_exptl_absorpt_correction_T_max 0.3973
_exptl_absorpt_correction_T_min 0.1621
_exptl_absorpt_correction_type integration
_exptl_absorpt_process_details 'Bruker SHELXTL (Bruker, 1997)'
_exptl_crystal_colour colorless
_exptl_crystal_density_diffrn 1.922
_exptl_crystal_density_method 'not measured'
_exptl_crystal_description prism
_exptl_crystal_F_000 680
_exptl_crystal_size_max 0.48
_exptl_crystal_size_mid 0.40
_exptl_crystal_size_min 0.19
_refine_diff_density_max 0.613
_refine_diff_density_min -0.376
_refine_diff_density_rms 0.084
_refine_ls_extinction_method none
_refine_ls_goodness_of_fit_ref 1.060
_refine_ls_hydrogen_treatment constr
_refine_ls_matrix_type full
_refine_ls_number_parameters 89
_refine_ls_number_reflns 1870
_refine_ls_number_restraints 0
_refine_ls_restrained_S_all 1.060
_refine_ls_R_factor_all 0.0279
_refine_ls_R_factor_gt 0.0238
_refine_ls_shift/su_max 0.001
_refine_ls_shift/su_mean 0.000
_refine_ls_structure_factor_coef Fsqd
_refine_ls_weighting_details 'calc w=1/[\s^2^(Fo^2^)+(0.0262P)^2^+0.3157P] where P=(Fo^2^+2Fc^2^)/3'
_refine_ls_weighting_scheme calc
_refine_ls_wR_factor_gt 0.0592
_refine_ls_wR_factor_ref 0.0613
_reflns_number_gt 1704
_reflns_number_total 1870
_reflns_threshold_expression I>2\s(I)
_cod_data_source_file ja100625p_si_003.cif
_cod_data_source_block Br3In[P(p-Anis)3](6)
_cod_database_code 4102277

loop_
_symmetry_equiv_pos_as_xyz
'x, y, z'
'-y, x-y, z'
'-x+y, -x, z'
'-x, -y, -z'
'y, -x+y, -z'
'x-y, x, -z'

loop_
_atom_site_label
_atom_site_type_symbol
_atom_site_fract_x
_atom_site_fract_y
_atom_site_fract_z
_atom_site_U_iso_or_equiv
_atom_site_adp_type
_atom_site_occupancy
_atom_site_symmetry_multiplicity
_atom_site_calc_flag
_atom_site_refinement_flags
In In 0.3333 0.6667 0.78084(3) 0.02388(9) Uani 1 3 d S
Br Br 0.12084(2) 0.55924(3) 0.86949(3) 0.04429(10) Uani 1 1 d .
P P 0.3333 0.6667 0.47956(10) 0.02083(18) Uani 1 3 d S
O O 0.01700(16) 0.19805(15) 0.1715(2) 0.0395(4) Uani 1 1 d .
C1 C 0.24129(19) 0.51827(18) 0.3997(2) 0.0228(4) Uani 1 1 d .
C2 C 0.1266(2) 0.4432(2) 0.4591(2) 0.0285(4) Uani 1 1 d .
H2 H 0.1010 0.4672 0.5496 0.034 Uiso 1 1 calc R
C3 C 0.0490(2) 0.3340(2) 0.3885(3) 0.0315(5) Uani 1 1 d .
H3 H -0.0287 0.2831 0.4310 0.038 Uiso 1 1 calc R
C4 C 0.0865(2) 0.3000(2) 0.2547(2) 0.0285(4) Uani 1 1 d .
C5 C 0.2023(2) 0.3729(2) 0.1966(3) 0.0330(5) Uani 1 1 d .
H5 H 0.2286 0.3481 0.1075 0.040 Uiso 1 1 calc R
C6 C 0.2785(2) 0.4806(2) 0.2677(2) 0.0285(5) Uani 1 1 d .
H6 H 0.3571 0.5300 0.2270 0.034 Uiso 1 1 calc R
C7 C -0.1022(3) 0.1196(3) 0.2239(4) 0.0505(7) Uani 1 1 d .
H7A H -0.1000 0.0893 0.3284 0.061 Uiso 1 1 calc R
H7B H -0.1426 0.0521 0.1510 0.061 Uiso 1 1 calc R
H7C H -0.1463 0.1635 0.2285 0.061 Uiso 1 1 calc R

loop_
_atom_site_aniso_label
_atom_site_aniso_U_11
_atom_site_aniso_U_22
_atom_site_aniso_U_33
_atom_site_aniso_U_23
_atom_site_aniso_U_13
_atom_site_aniso_U_12
In 0.02603(11) 0.02603(11) 0.01958(13) 0.000 0.000 0.01302(6)
Br 0.02887(15) 0.05846(19) 0.03326(15) -0.00525(11) 0.00716(9) 0.01262(12)
P 0.0218(3) 0.0218(3) 0.0189(4) 0.000 0.000 0.01091(14)
O 0.0351(9) 0.0279(9) 0.0436(9) -0.0115(7) 0.0021(7) 0.0067(7)
C1 0.0270(10) 0.0219(10) 0.0197(9) -0.0016(7) -0.0017(7) 0.0123(9)
C2 0.0286(11) 0.0289(11) 0.0254(10) -0.0034(8) 0.0033(8) 0.0124(9)
C3 0.0259(11) 0.0327(12) 0.0307(11) -0.0006(9) 0.0023(8) 0.0108(10)
C4 0.0307(12) 0.0223(10) 0.0311(11) -0.0037(8) -0.0036(8) 0.0122(9)
C5 0.0358(13) 0.0301(12) 0.0319(11) -0.0050(9) 0.0058(9) 0.0155(10)
C6 0.0294(11) 0.0269(11) 0.0270(10) 0.0002(8) 0.0060(8) 0.0123(9)
C7 0.0416(16) 0.0357(15) 0.0526(16) -0.0097(12) 0.0010(12) 0.0031(12)

loop_
_atom_type_symbol
_atom_type_description
_atom_type_scat_dispersion_real
_atom_type_scat_dispersion_imag
_atom_type_scat_source
C C 0.0033 0.0016 'International Tables Vol C Tables 4.2.6.8 and 6.1.1.4'
H H 0.0000 0.0000 'International Tables Vol C Tables 4.2.6.8 and 6.1.1.4'
O O 0.0106 0.0060 'International Tables Vol C Tables 4.2.6.8 and 6.1.1.4'
P P 0.1023 0.0942 'International Tables Vol C Tables 4.2.6.8 and 6.1.1.4'
Br Br -0.2901 2.4595 'International Tables Vol C Tables 4.2.6.8 and 6.1.1.4'
In In -0.7276 1.3100 'International Tables Vol C Tables 4.2.6.8 and 6.1.1.4'

loop_
_geom_angle_atom_site_label_1
_geom_angle_atom_site_label_2
_geom_angle_atom_site_label_3
_geom_angle
_geom_angle_site_symmetry_1
_geom_angle_site_symmetry_3
Br In Br 111.140(8) . 2_665
Br In Br 111.140(8) . 3_565
Br In Br 111.140(8) 2_665 3_565
Br In P 107.746(9) . .
Br In P 107.746(8) 2_665 .
Br In P 107.745(9) 3_565 .
C1 P C1 106.56(7) 3_565 .
C1 P C1 106.56(7) 3_565 2_665
C1 P C1 106.56(7) . 2_665
C1 P In 112.25(7) 3_565 .
C1 P In 112.24(7) . .
C1 P In 112.25(7) 2_665 .
C4 O C7 118.36(19) . .
C2 C1 C6 118.67(19) . .
C2 C1 P 120.18(15) . .
C6 C1 P 120.86(16) . .
C3 C2 C1 121.25(19) . .
C2 C3 C4 119.1(2) . .
O C4 C3 124.5(2) . .
O C4 C5 115.34(19) . .
C3 C4 C5 120.1(2) . .
C6 C5 C4 120.2(2) . .
C5 C6 C1 120.6(2) . .

loop_
_geom_bond_atom_site_label_1
_geom_bond_atom_site_label_2
_geom_bond_distance
_geom_bond_site_symmetry_2
In Br 2.4835(4) .
In Br 2.4835(4) 2_665
In Br 2.4835(4) 3_565
In P 2.5724(10) .
P C1 1.802(2) 3_565
P C1 1.802(2) .
P C1 1.802(2) 2_665
O C4 1.360(3) .
O C7 1.421(3) .
C1 C2 1.392(3) .
C1 C6 1.402(3) .
C2 C3 1.389(3) .
C3 C4 1.392(3) .
C4 C5 1.395(3) .
C5 C6 1.374(3) .

loop_
_geom_torsion_atom_site_label_1
_geom_torsion_atom_site_label_2
_geom_torsion_atom_site_label_3
_geom_torsion_atom_site_label_4
_geom_torsion
_geom_torsion_site_symmetry_1
_geom_torsion_site_symmetry_4
Br In P C1 68.27(7) . 3_565
Br In P C1 -171.73(7) 2_665 3_565
Br In P C1 -51.73(7) 3_565 3_565
Br In P C1 -51.73(7) . .
Br In P C1 68.27(7) 2_665 .
Br In P C1 -171.73(7) 3_565 .
Br In P C1 -171.73(7) . 2_665
Br In P C1 -51.73(7) 2_665 2_665
Br In P C1 68.27(7) 3_565 2_665
C1 P C1 C2 -77.1(2) 3_565 .
C1 P C1 C2 169.36(17) 2_665 .
In P C1 C2 46.11(19) . .
C1 P C1 C6 96.60(14) 3_565 .
C1 P C1 C6 -16.9(2) 2_665 .
In P C1 C6 -140.14(16) . .
C6 C1 C2 C3 -1.1(3) . .
P C1 C2 C3 172.77(18) . .
C1 C2 C3 C4 -0.8(4) . .
C7 O C4 C3 -0.3(4) . .
C7 O C4 C5 -179.9(2) . .
C2 C3 C4 O -177.0(2) . .
C2 C3 C4 C5 2.5(4) . .
O C4 C5 C6 177.3(2) . .
C3 C4 C5 C6 -2.3(4) . .
C4 C5 C6 C1 0.4(4) . .
C2 C1 C6 C5 1.3(3) . .
P C1 C6 C5 -172.50(18) . .
